data_7714544
loop_
_publ_author_name
'Wang, Xin'
'He, Shunsheng'
'Chen, Jun'
'Wei, Jiamin'
'Chen, Chaoyue'
'Shi, Wenyan'
'Wu, Dayu'
'Fu, Lianshe'
'Yang, Tinghai'

_publ_section_title
;
 A highly efficient lanthanide coordination polymer luminescent material
 for the multi-task detection of environmental pollutants.
;
_journal_issue 1
_journal_name_full 'Dalton transactions (Cambridge, England : 2003)'
_journal_page_first 276
_journal_page_last 284
_journal_paper_doi 10.1039/d3dt03218c
_journal_volume 53
_journal_year 2023
_chemical_formula_moiety '2(C16 H22 N4 O20 Tb2), 4(H O0.50)'
_chemical_formula_sum 'C32 H50 N8 O43 Tb4'
_chemical_formula_weight 1870.48
_space_group_crystal_system triclinic
_space_group_IT_number 2
_space_group_name_Hall '-P 1'
_space_group_name_H-M_alt 'P -1'
_atom_sites_solution_hydrogens mixed
_audit_creation_method SHELXL-2018/3
_audit_update_record
;
2023-04-11 deposited with the CCDC.	2023-11-21 downloaded from the CCDC.
;
_cell_angle_alpha 78.2750(19)
_cell_angle_beta 79.5600(17)
_cell_angle_gamma 72.4270(19)
_cell_formula_units_Z 1
_cell_length_a 8.0598(9)
_cell_length_b 11.6244(12)
_cell_length_c 15.0918(16)
_cell_measurement_reflns_used 5480
_cell_measurement_temperature 296(2)
_cell_measurement_theta_max 27.52
_cell_measurement_theta_min 2.67
_cell_volume 1308.9(2)
_computing_structure_refinement 'SHELXL-2018/3 (Sheldrick, 2018)'
_diffrn_ambient_temperature 296(2)
_diffrn_measured_fraction_theta_full 0.977
_diffrn_measured_fraction_theta_max 0.978
_diffrn_measurement_device_type 'multiwire proportional'
_diffrn_measurement_method 'phi and omega scans'
_diffrn_radiation_type MoK\a
_diffrn_radiation_wavelength 0.71073
_diffrn_reflns_av_R_equivalents 0.0180
_diffrn_reflns_av_unetI/netI 0.0320
_diffrn_reflns_Laue_measured_fraction_full 0.977
_diffrn_reflns_Laue_measured_fraction_max 0.978
_diffrn_reflns_limit_h_max 9
_diffrn_reflns_limit_h_min -9
_diffrn_reflns_limit_k_max 7
_diffrn_reflns_limit_k_min -14
_diffrn_reflns_limit_l_max 17
_diffrn_reflns_limit_l_min -18
_diffrn_reflns_number 7630
_diffrn_reflns_point_group_measured_fraction_full 0.977
_diffrn_reflns_point_group_measured_fraction_max 0.978
_diffrn_reflns_theta_full 25.242
_diffrn_reflns_theta_max 25.496
_diffrn_reflns_theta_min 1.390
_exptl_absorpt_coefficient_mu 5.467
_exptl_absorpt_correction_T_max 0.761
_exptl_absorpt_correction_T_min 0.728
_exptl_absorpt_correction_type multi-scan
_exptl_absorpt_process_details 'SADABS(Bruker, 2000)'
_exptl_crystal_colour colorless
_exptl_crystal_density_diffrn 2.373
_exptl_crystal_description block
_exptl_crystal_F_000 902
_exptl_crystal_size_max 0.100
_exptl_crystal_size_mid 0.050
_exptl_crystal_size_min 0.050
_refine_diff_density_max 0.946
_refine_diff_density_min -0.982
_refine_diff_density_rms 0.156
_refine_ls_extinction_method none
_refine_ls_goodness_of_fit_ref 1.092
_refine_ls_hydrogen_treatment constr
_refine_ls_matrix_type full
_refine_ls_number_parameters 397
_refine_ls_number_reflns 4771
_refine_ls_number_restraints 0
_refine_ls_restrained_S_all 1.092
_refine_ls_R_factor_all 0.0277
_refine_ls_R_factor_gt 0.0233
_refine_ls_shift/su_max 0.001
_refine_ls_shift/su_mean 0.000
_refine_ls_structure_factor_coef Fsqd
_refine_ls_weighting_details 'w=1/[\s^2^(Fo^2^)+(0.0405P)^2^+2.6400P] where P=(Fo^2^+2Fc^2^)/3'
_refine_ls_weighting_scheme calc
_refine_ls_wR_factor_gt 0.0685
_refine_ls_wR_factor_ref 0.0753
_reflns_Friedel_coverage 0.000
_reflns_number_gt 4242
_reflns_number_total 4771
_reflns_threshold_expression 'I > 2\s(I)'
_cod_data_source_file d3dt03218c2.cif
_cod_data_source_block 1
_cod_depositor_comments 'Adding full bibliography for 7714544.cif.'
_cod_database_code 7714544
_shelx_shelxl_version_number 2018/3
_shelx_space_group_comment
;
The symmetry employed for this shelxl refinement is uniquely defined
by the following loop, which should always be used as a source of
symmetry information in preference to the above space-group names.
They are only intended as comments.
;
_shelx_estimated_absorpt_t_min 0.611
_shelx_estimated_absorpt_t_max 0.772

loop_
_space_group_symop_operation_xyz
'x, y, z'
'-x, -y, -z'

loop_
_atom_site_label
_atom_site_type_symbol
_atom_site_fract_x
_atom_site_fract_y
_atom_site_fract_z
_atom_site_U_iso_or_equiv
_atom_site_adp_type
_atom_site_occupancy
_atom_site_site_symmetry_order
_atom_site_calc_flag
_atom_site_refinement_flags_posn
_atom_site_refinement_flags_adp
_atom_site_refinement_flags_occupancy
_atom_site_disorder_assembly
_atom_site_disorder_group
Tb1 Tb 0.72109(3) 0.05800(2) 0.22404(2) 0.01401(8) Uani 1 1 d . . . . .
Tb2 Tb 0.00576(3) 0.49691(2) 0.28379(2) 0.01407(8) Uani 1 1 d . . . . .
O1 O 0.5922(5) 0.1373(3) 0.3825(2) 0.0244(8) Uani 1 1 d . . . . .
O1W O 0.9929(5) -0.0301(4) 0.1414(3) 0.0325(10) Uani 1 1 d . . . . .
H1WA H 1.077998 0.000151 0.119979 0.049 Uiso 1 1 d R U . . .
H1WB H 1.035035 -0.106509 0.156119 0.049 Uiso 1 1 d R U . . .
O2 O 0.3036(5) 0.3983(3) 0.2707(3) 0.0267(8) Uani 1 1 d . . . . .
O2W O 0.7086(5) -0.1290(3) 0.1746(3) 0.0273(8) Uani 1 1 d . . . . .
H2WA H 0.620937 -0.150092 0.205714 0.041 Uiso 1 1 d R U . . .
H2WB H 0.794526 -0.192662 0.173204 0.041 Uiso 1 1 d R U . . .
O3 O 0.5458(5) 0.2644(3) 0.2207(2) 0.0253(8) Uani 1 1 d . . . . .
O3W O 0.6817(5) 0.1252(4) 0.0704(2) 0.0301(9) Uani 1 1 d . . . . .
H3WA H 0.582449 0.177763 0.074046 0.045 Uiso 1 1 d R U . . .
H3WB H 0.745682 0.151633 0.024636 0.045 Uiso 1 1 d R U . . .
O4 O 0.8150(5) -0.0947(3) 0.3379(3) 0.0271(8) Uani 1 1 d . . . . .
O4W O -0.0369(9) 0.4268(4) 0.4421(3) 0.0641(17) Uani 1 1 d . . . . .
H4WA H -0.118978 0.470021 0.475069 0.096 Uiso 1 1 d R U . . .
H4WB H -0.044528 0.354051 0.455449 0.096 Uiso 1 1 d R U . . .
O5W O 0.1428(5) 0.6183(4) 0.3380(3) 0.0328(10) Uani 1 1 d . . . . .
H5WA H 0.081898 0.691252 0.340962 0.049 Uiso 1 1 d R U . . .
H5WB H 0.249797 0.618022 0.326693 0.049 Uiso 1 1 d R U . . .
O5 O 0.9665(6) -0.2152(4) 0.4469(3) 0.0379(10) Uani 1 1 d . . . . .
O6W O -0.2194(5) 0.6578(4) 0.3493(3) 0.0316(9) Uani 1 1 d . . . . .
H6WA H -0.229590 0.724362 0.367352 0.047 Uiso 1 1 d R U . . .
H6WB H -0.321179 0.648206 0.355242 0.047 Uiso 1 1 d R U . . .
O6 O 0.5638(5) -0.0509(4) 0.7497(3) 0.0272(9) Uani 1 1 d . . . . .
O7 O 0.6911(5) 0.0153(4) 0.8407(3) 0.0282(9) Uani 1 1 d . . . . .
O7W O 0.3983(5) 0.1246(4) 0.9930(3) 0.0317(9) Uani 1 1 d . . . . .
H7WA H 0.316751 0.190497 0.985609 0.048 Uiso 1 1 d R U . . .
H7WB H 0.367021 0.069517 0.976649 0.048 Uiso 1 1 d R U . . .
O8 O 0.0852(5) 0.4019(3) 0.1358(2) 0.0207(7) Uani 1 1 d . . . . .
O8W O 0.576(2) 0.483(3) 0.4937(11) 0.161(11) Uani 0.5 1 d . . P . .
H8WA H 0.621341 0.461960 0.543180 0.241 Uiso 0.5 1 d R U P . .
H8WB H 0.638173 0.428492 0.461999 0.241 Uiso 0.5 1 d R U P . .
O9 O -0.0756(5) 0.1534(3) 0.2460(3) 0.0252(8) Uani 1 1 d . . . . .
O10 O -0.0104(5) 0.2950(3) 0.3006(2) 0.0256(8) Uani 1 1 d . . . . .
O11 O 0.0091(5) 0.6507(3) 0.1609(2) 0.0262(8) Uani 1 1 d . . . . .
O12 O 0.0846(5) 0.7784(3) 0.0432(3) 0.0303(9) Uani 1 1 d . . . . .
O13 O 0.2493(5) 0.4920(4) -0.2304(3) 0.0328(9) Uani 1 1 d . . . . .
O14 O 0.5049(5) 0.3867(4) -0.2931(3) 0.0355(10) Uani 1 1 d . . . . .
C1 C 0.6606(6) 0.0893(5) 0.4619(3) 0.0198(10) Uani 1 1 d . . . . .
C2 C 0.7804(6) -0.0252(5) 0.4772(3) 0.0202(10) Uani 1 1 d . . . . .
C3 C 0.8137(7) -0.0319(5) 0.5648(4) 0.0224(11) Uani 1 1 d . . . . .
H3A H 0.890358 -0.097314 0.596500 0.027 Uiso 1 1 calc R U . . .
C4 C 0.4575(8) 0.2529(5) 0.3805(4) 0.0311(13) Uani 1 1 d . . . . .
H4A H 0.491757 0.307976 0.409401 0.037 Uiso 1 1 calc R U . . .
H4B H 0.348118 0.240018 0.413812 0.037 Uiso 1 1 calc R U . . .
C5 C 0.4329(6) 0.3078(4) 0.2836(3) 0.0181(10) Uani 1 1 d . . . . .
C6 C 0.8582(7) -0.1175(5) 0.4185(3) 0.0231(11) Uani 1 1 d . . . . .
C7 C 0.7159(7) 0.0995(5) 0.6846(3) 0.0230(11) Uani 1 1 d . . . . .
H7A H 0.639243 0.181540 0.686791 0.028 Uiso 1 1 calc R U . . .
H7B H 0.832762 0.100521 0.691470 0.028 Uiso 1 1 calc R U . . .
C8 C 0.6530(6) 0.0135(5) 0.7647(3) 0.0189(10) Uani 1 1 d . . . . .
C9 C 0.1826(6) 0.4450(4) 0.0594(3) 0.0169(10) Uani 1 1 d . . . . .
C10 C 0.1871(6) 0.5674(5) 0.0352(3) 0.0188(10) Uani 1 1 d . . . . .
C11 C 0.3030(7) 0.5663(5) -0.0452(4) 0.0224(11) Uani 1 1 d . . . . .
H11A H 0.336721 0.632944 -0.080549 0.027 Uiso 1 1 calc R U . . .
C12 C 0.0871(7) 0.2752(4) 0.1453(3) 0.0192(10) Uani 1 1 d . . . . .
H12A H 0.207018 0.223628 0.141195 0.023 Uiso 1 1 calc R U . . .
H12B H 0.031608 0.263793 0.097041 0.023 Uiso 1 1 calc R U . . .
C13 C -0.0126(6) 0.2414(4) 0.2379(3) 0.0163(10) Uani 1 1 d . . . . .
C14 C 0.0896(7) 0.6718(5) 0.0828(3) 0.0193(10) Uani 1 1 d . . . . .
C15 C 0.4817(6) 0.4055(5) -0.1388(3) 0.0229(11) Uani 1 1 d . . . . .
H15A H 0.530358 0.318101 -0.121908 0.028 Uiso 1 1 calc R U . . .
H15B H 0.577557 0.442798 -0.149032 0.028 Uiso 1 1 calc R U . . .
C16 C 0.4056(7) 0.4284(5) -0.2272(4) 0.0218(11) Uani 1 1 d . . . . .
N1 N 0.7206(6) 0.0680(4) 0.5962(3) 0.0230(9) Uani 1 1 d . . . . .
N2 N 0.6166(6) 0.1487(4) 0.5337(3) 0.0251(10) Uani 1 1 d . . . . .
N3 N 0.3564(6) 0.4522(4) -0.0620(3) 0.0223(9) Uani 1 1 d . . . . .
N4 N 0.2800(5) 0.3747(4) 0.0015(3) 0.0195(9) Uani 1 1 d . . . . .

loop_
_atom_site_aniso_label
_atom_site_aniso_U_11
_atom_site_aniso_U_22
_atom_site_aniso_U_33
_atom_site_aniso_U_23
_atom_site_aniso_U_13
_atom_site_aniso_U_12
Tb1 0.01467(13) 0.01254(13) 0.01529(13) -0.00234(9) -0.00212(9) -0.00423(9)
Tb2 0.01611(13) 0.01142(13) 0.01417(13) -0.00253(9) -0.00228(9) -0.00254(9)
O1 0.028(2) 0.0213(19) 0.0168(18) -0.0044(15) -0.0049(15) 0.0052(16)
O1W 0.0190(19) 0.035(2) 0.050(3) -0.025(2) 0.0051(17) -0.0100(17)
O2 0.0194(18) 0.0190(19) 0.038(2) -0.0052(16) -0.0065(16) 0.0029(15)
O2W 0.027(2) 0.022(2) 0.034(2) -0.0115(17) -0.0014(17) -0.0068(16)
O3 0.032(2) 0.0179(18) 0.0204(19) 0.0023(15) -0.0044(16) -0.0019(16)
O3W 0.026(2) 0.043(2) 0.0174(19) 0.0028(17) -0.0033(15) -0.0082(18)
O4 0.039(2) 0.0189(19) 0.023(2) -0.0036(15) -0.0103(17) -0.0031(16)
O4W 0.139(6) 0.025(2) 0.026(2) -0.0015(19) -0.004(3) -0.025(3)
O5W 0.0216(19) 0.033(2) 0.051(3) -0.026(2) 0.0040(18) -0.0105(17)
O5 0.062(3) 0.021(2) 0.020(2) -0.0026(16) -0.0110(19) 0.008(2)
O6W 0.025(2) 0.029(2) 0.044(2) -0.0191(19) -0.0041(18) -0.0033(17)
O6 0.0181(18) 0.029(2) 0.039(2) -0.0148(18) 0.0028(16) -0.0121(16)
O7 0.027(2) 0.036(2) 0.024(2) -0.0050(17) -0.0026(16) -0.0134(17)
O7W 0.036(2) 0.022(2) 0.038(2) -0.0113(17) -0.0027(18) -0.0062(17)
O8 0.0297(19) 0.0161(17) 0.0170(17) -0.0046(14) 0.0036(15) -0.0101(15)
O8W 0.136(17) 0.34(3) 0.053(9) 0.021(13) -0.034(11) -0.16(2)
O9 0.0267(19) 0.0225(19) 0.032(2) -0.0108(16) 0.0022(16) -0.0139(16)
O10 0.046(2) 0.0180(18) 0.0178(18) -0.0013(15) -0.0025(16) -0.0174(17)
O11 0.036(2) 0.0169(18) 0.0186(19) -0.0010(15) 0.0038(16) -0.0019(16)
O12 0.047(2) 0.0142(19) 0.025(2) 0.0017(15) 0.0033(18) -0.0090(17)
O13 0.021(2) 0.040(2) 0.041(2) -0.0217(19) -0.0086(17) -0.0004(18)
O14 0.023(2) 0.051(3) 0.034(2) -0.027(2) 0.0022(17) -0.0023(19)
C1 0.020(2) 0.018(2) 0.019(2) -0.004(2) 0.003(2) -0.003(2)
C2 0.020(2) 0.019(3) 0.019(2) 0.000(2) -0.002(2) -0.005(2)
C3 0.026(3) 0.020(3) 0.020(3) -0.005(2) -0.005(2) -0.003(2)
C4 0.032(3) 0.025(3) 0.024(3) -0.005(2) -0.003(2) 0.012(2)
C5 0.018(2) 0.013(2) 0.025(3) -0.002(2) -0.008(2) -0.0039(19)
C6 0.033(3) 0.016(3) 0.018(3) 0.003(2) -0.004(2) -0.008(2)
C7 0.036(3) 0.020(3) 0.016(2) -0.001(2) -0.009(2) -0.010(2)
C8 0.012(2) 0.021(3) 0.019(3) -0.006(2) 0.0012(19) 0.0018(19)
C9 0.018(2) 0.017(2) 0.015(2) -0.0012(19) -0.0041(19) -0.0031(19)
C10 0.019(2) 0.018(2) 0.018(2) -0.001(2) -0.0021(19) -0.003(2)
C11 0.023(3) 0.019(3) 0.024(3) 0.000(2) -0.003(2) -0.005(2)
C12 0.026(3) 0.013(2) 0.019(2) -0.0052(19) 0.000(2) -0.005(2)
C13 0.016(2) 0.013(2) 0.020(2) -0.0050(19) -0.0007(19) -0.0045(19)
C14 0.023(3) 0.019(3) 0.019(3) -0.006(2) -0.003(2) -0.008(2)
C15 0.016(2) 0.031(3) 0.018(3) -0.007(2) 0.001(2) 0.001(2)
C16 0.022(3) 0.025(3) 0.024(3) -0.005(2) -0.005(2) -0.012(2)
N1 0.033(2) 0.019(2) 0.016(2) -0.0001(17) -0.0094(18) -0.0028(19)
N2 0.034(3) 0.020(2) 0.017(2) -0.0010(18) -0.0061(19) -0.0003(19)
N3 0.022(2) 0.021(2) 0.019(2) 0.0007(18) 0.0040(17) -0.0048(18)
N4 0.023(2) 0.017(2) 0.016(2) -0.0011(17) -0.0016(17) -0.0029(17)

loop_
_atom_type_symbol
_atom_type_description
_atom_type_scat_dispersion_real
_atom_type_scat_dispersion_imag
_atom_type_scat_source
C C 0.0033 0.0016 'International Tables Vol C Tables 4.2.6.8 and 6.1.1.4'
H H 0.0000 0.0000 'International Tables Vol C Tables 4.2.6.8 and 6.1.1.4'
N N 0.0061 0.0033 'International Tables Vol C Tables 4.2.6.8 and 6.1.1.4'
O O 0.0106 0.0060 'International Tables Vol C Tables 4.2.6.8 and 6.1.1.4'
Tb Tb -0.1723 4.1537 'International Tables Vol C Tables 4.2.6.8 and 6.1.1.4'

loop_
_geom_angle_atom_site_label_1
_geom_angle_atom_site_label_2
_geom_angle_atom_site_label_3
_geom_angle
_geom_angle_site_symmetry_1
_geom_angle_site_symmetry_3
_geom_angle_publ_flag
O4 Tb1 O6 95.90(14) . 2_656 ?
O4 Tb1 O9 89.57(14) . 1_655 ?
O6 Tb1 O9 146.87(13) 2_656 1_655 ?
O4 Tb1 O3W 149.96(14) . . ?
O6 Tb1 O3W 87.27(14) 2_656 . ?
O9 Tb1 O3W 103.96(13) 1_655 . ?
O4 Tb1 O1W 84.31(15) . . ?
O6 Tb1 O1W 140.70(13) 2_656 . ?
O9 Tb1 O1W 72.30(13) 1_655 . ?
O3W Tb1 O1W 74.81(14) . . ?
O4 Tb1 O3 133.43(13) . . ?
O6 Tb1 O3 73.88(13) 2_656 . ?
O9 Tb1 O3 78.69(13) 1_655 . ?
O3W Tb1 O3 76.15(13) . . ?
O1W Tb1 O3 131.94(14) . . ?
O4 Tb1 O2W 75.10(13) . . ?
O6 Tb1 O2W 71.77(13) 2_656 . ?
O9 Tb1 O2W 140.71(13) 1_655 . ?
O3W Tb1 O2W 77.62(14) . . ?
O1W Tb1 O2W 70.36(13) . . ?
O3 Tb1 O2W 137.30(13) . . ?
O4 Tb1 O1 71.37(12) . . ?
O6 Tb1 O1 74.63(13) 2_656 . ?
O9 Tb1 O1 76.31(12) 1_655 . ?
O3W Tb1 O1 137.52(13) . . ?
O1W Tb1 O1 140.12(13) . . ?
O3 Tb1 O1 62.08(11) . . ?
O2W Tb1 O1 128.95(12) . . ?
O11 Tb2 O13 80.12(15) . 2_565 ?
O11 Tb2 O2 98.41(14) . . ?
O13 Tb2 O2 142.19(14) 2_565 . ?
O11 Tb2 O10 133.70(13) . . ?
O13 Tb2 O10 73.58(15) 2_565 . ?
O2 Tb2 O10 81.32(13) . . ?
O11 Tb2 O4W 151.79(14) . . ?
O13 Tb2 O4W 105.8(2) 2_565 . ?
O2 Tb2 O4W 93.21(19) . . ?
O10 Tb2 O4W 73.37(14) . . ?
O11 Tb2 O5W 79.04(15) . . ?
O13 Tb2 O5W 141.34(14) 2_565 . ?
O2 Tb2 O5W 73.26(13) . . ?
O10 Tb2 O5W 141.71(14) . . ?
O4W Tb2 O5W 79.87(17) . . ?
O11 Tb2 O6W 82.10(14) . . ?
O13 Tb2 O6W 73.69(13) 2_565 . ?
O2 Tb2 O6W 143.94(13) . . ?
O10 Tb2 O6W 124.02(13) . . ?
O4W Tb2 O6W 73.55(17) . . ?
O5W Tb2 O6W 71.46(13) . . ?
O11 Tb2 O8 71.34(12) . . ?
O13 Tb2 O8 71.21(13) 2_565 . ?
O2 Tb2 O8 72.61(13) . . ?
O10 Tb2 O8 64.42(11) . . ?
O4W Tb2 O8 136.85(13) . . ?
O5W Tb2 O8 130.18(12) . . ?
O6W Tb2 O8 138.82(13) . . ?
C1 O1 C4 116.9(4) . . ?
C1 O1 Tb1 125.2(3) . . ?
C4 O1 Tb1 117.1(3) . . ?
Tb1 O1W H1WA 129.1 . . ?
Tb1 O1W H1WB 115.9 . . ?
H1WA O1W H1WB 107.6 . . ?
C5 O2 Tb2 153.5(3) . . ?
Tb1 O2W H2WA 107.8 . . ?
Tb1 O2W H2WB 123.3 . . ?
H2WA O2W H2WB 107.7 . . ?
C5 O3 Tb1 126.7(3) . . ?
Tb1 O3W H3WA 102.0 . . ?
Tb1 O3W H3WB 132.6 . . ?
H3WA O3W H3WB 107.7 . . ?
C6 O4 Tb1 143.4(3) . . ?
Tb2 O4W H4WA 118.8 . . ?
Tb2 O4W H4WB 114.0 . . ?
H4WA O4W H4WB 107.7 . . ?
Tb2 O5W H5WA 115.2 . . ?
Tb2 O5W H5WB 127.4 . . ?
H5WA O5W H5WB 107.8 . . ?
Tb2 O6W H6WA 139.3 . . ?
Tb2 O6W H6WB 113.1 . . ?
H6WA O6W H6WB 107.6 . . ?
C8 O6 Tb1 138.4(3) . 2_656 ?
H7WA O7W H7WB 107.7 . . ?
C9 O8 C12 115.9(4) . . ?
C9 O8 Tb2 123.2(3) . . ?
C12 O8 Tb2 116.6(3) . . ?
O8W O8W H8WA 111.9 2_666 . ?
O8W O8W H8WB 127.6 2_666 . ?
H8WA O8W H8WB 103.4 . . ?
C13 O9 Tb1 154.6(3) . 1_455 ?
C13 O10 Tb2 125.8(3) . . ?
C14 O11 Tb2 141.3(3) . . ?
C16 O13 Tb2 142.5(3) . 2_565 ?
N2 C1 O1 122.2(4) . . ?
N2 C1 C2 113.9(5) . . ?
O1 C1 C2 123.8(4) . . ?
C3 C2 C1 102.6(5) . . ?
C3 C2 C6 126.4(5) . . ?
C1 C2 C6 131.0(5) . . ?
N1 C3 C2 109.3(5) . . ?
N1 C3 H3A 125.4 . . ?
C2 C3 H3A 125.4 . . ?
O1 C4 C5 109.2(4) . . ?
O1 C4 H4A 109.8 . . ?
C5 C4 H4A 109.8 . . ?
O1 C4 H4B 109.8 . . ?
C5 C4 H4B 109.8 . . ?
H4A C4 H4B 108.3 . . ?
O2 C5 O3 124.2(5) . . ?
O2 C5 C4 116.8(5) . . ?
O3 C5 C4 118.9(4) . . ?
O5 C6 O4 122.1(5) . . ?
O5 C6 C2 119.8(5) . . ?
O4 C6 C2 118.1(5) . . ?
N1 C7 C8 114.4(4) . . ?
N1 C7 H7A 108.7 . . ?
C8 C7 H7A 108.7 . . ?
N1 C7 H7B 108.7 . . ?
C8 C7 H7B 108.7 . . ?
H7A C7 H7B 107.6 . . ?
O7 C8 O6 125.4(5) . . ?
O7 C8 C7 116.6(4) . . ?
O6 C8 C7 118.0(4) . . ?
N4 C9 O8 122.3(4) . . ?
N4 C9 C10 113.7(4) . . ?
O8 C9 C10 124.0(4) . . ?
C11 C10 C9 103.0(4) . . ?
C11 C10 C14 128.7(5) . . ?
C9 C10 C14 128.3(4) . . ?
N3 C11 C10 107.0(4) . . ?
N3 C11 H11A 126.5 . . ?
C10 C11 H11A 126.5 . . ?
O8 C12 C13 107.9(4) . . ?
O8 C12 H12A 110.1 . . ?
C13 C12 H12A 110.1 . . ?
O8 C12 H12B 110.1 . . ?
C13 C12 H12B 110.1 . . ?
H12A C12 H12B 108.4 . . ?
O10 C13 O9 125.6(5) . . ?
O10 C13 C12 117.8(4) . . ?
O9 C13 C12 116.3(4) . . ?
O11 C14 O12 122.1(5) . . ?
O11 C14 C10 118.4(4) . . ?
O12 C14 C10 119.5(4) . . ?
N3 C15 C16 114.9(4) . . ?
N3 C15 H15A 108.5 . . ?
C16 C15 H15A 108.5 . . ?
N3 C15 H15B 108.5 . . ?
C16 C15 H15B 108.5 . . ?
H15A C15 H15B 107.5 . . ?
O14 C16 O13 124.4(5) . . ?
O14 C16 C15 117.2(5) . . ?
O13 C16 C15 118.3(5) . . ?
C3 N1 N2 112.3(4) . . ?
C3 N1 C7 127.8(5) . . ?
N2 N1 C7 119.9(4) . . ?
C1 N2 N1 101.8(4) . . ?
C11 N3 N4 112.9(4) . . ?
C11 N3 C15 127.1(4) . . ?
N4 N3 C15 120.0(4) . . ?
C9 N4 N3 103.3(4) . . ?

loop_
_geom_bond_atom_site_label_1
_geom_bond_atom_site_label_2
_geom_bond_distance
_geom_bond_site_symmetry_2
_geom_bond_publ_flag
Tb1 O4 2.257(4) . ?
Tb1 O6 2.282(3) 2_656 ?
Tb1 O9 2.338(3) 1_655 ?
Tb1 O3W 2.338(4) . ?
Tb1 O1W 2.362(4) . ?
Tb1 O3 2.385(4) . ?
Tb1 O2W 2.472(4) . ?
Tb1 O1 2.658(3) . ?
Tb2 O11 2.302(4) . ?
Tb2 O13 2.300(4) 2_565 ?
Tb2 O2 2.318(4) . ?
Tb2 O10 2.349(3) . ?
Tb2 O4W 2.360(4) . ?
Tb2 O5W 2.370(4) . ?
Tb2 O6W 2.413(4) . ?
Tb2 O8 2.584(3) . ?
O1 C1 1.354(6) . ?
O1 C4 1.449(6) . ?
O1W H1WA 0.8469 . ?
O1W H1WB 0.8476 . ?
O2 C5 1.248(6) . ?
O2W H2WA 0.8472 . ?
O2W H2WB 0.8480 . ?
O3 C5 1.260(6) . ?
O3W H3WA 0.8480 . ?
O3W H3WB 0.8473 . ?
O4 C6 1.280(6) . ?
O4W H4WA 0.8482 . ?
O4W H4WB 0.8470 . ?
O5W H5WA 0.8478 . ?
O5W H5WB 0.8475 . ?
O5 C6 1.255(6) . ?
O6W H6WA 0.8474 . ?
O6W H6WB 0.8474 . ?
O6 C8 1.257(6) . ?
O7 C8 1.247(6) . ?
O7W H7WA 0.8479 . ?
O7W H7WB 0.8474 . ?
O8 C9 1.367(6) . ?
O8 C12 1.446(6) . ?
O8W O8W 1.17(4) 2_666 ?
O8W H8WA 0.8482 . ?
O8W H8WB 0.8482 . ?
O9 C13 1.249(6) . ?
O10 C13 1.240(6) . ?
O11 C14 1.253(6) . ?
O12 C14 1.254(6) . ?
O13 C16 1.257(6) . ?
O14 C16 1.240(6) . ?
C1 N2 1.339(7) . ?
C1 C2 1.392(7) . ?
C2 C3 1.378(7) . ?
C2 C6 1.452(7) . ?
C3 N1 1.306(7) . ?
C3 H3A 0.9300 . ?
C4 C5 1.495(7) . ?
C4 H4A 0.9700 . ?
C4 H4B 0.9700 . ?
C7 N1 1.445(6) . ?
C7 C8 1.519(7) . ?
C7 H7A 0.9700 . ?
C7 H7B 0.9700 . ?
C9 N4 1.305(6) . ?
C9 C10 1.405(7) . ?
C10 C11 1.391(7) . ?
C10 C14 1.476(7) . ?
C11 N3 1.327(7) . ?
C11 H11A 0.9300 . ?
C12 C13 1.522(7) . ?
C12 H12A 0.9700 . ?
C12 H12B 0.9700 . ?
C15 N3 1.470(6) . ?
C15 C16 1.511(7) . ?
C15 H15A 0.9700 . ?
C15 H15B 0.9700 . ?
N1 N2 1.387(6) . ?
N3 N4 1.371(6) . ?

loop_
_geom_hbond_atom_site_label_D
_geom_hbond_atom_site_label_H
_geom_hbond_atom_site_label_A
_geom_hbond_distance_DH
_geom_hbond_distance_HA
_geom_hbond_distance_DA
_geom_hbond_angle_DHA
_geom_hbond_site_symmetry_A
_geom_hbond_publ_flag
O1W H1WA O7 0.85 2.00 2.668(5) 135.1 2_756 yes
O1W H1WB O12 0.85 2.28 2.766(5) 116.4 1_645 yes
O2W H2WB O11 0.85 2.11 2.959(5) 176.4 1_645 yes
O3W H3WB O12 0.85 1.85 2.658(5) 160.1 2_665 yes
O4W H4WA O8W 0.85 2.38 2.974(18) 127.3 1_455 yes
O4W H4WB O5 0.85 1.98 2.647(6) 134.7 2_656 yes
O5W H5WA O5 0.85 2.04 2.693(5) 133.3 1_465 yes
O5W H5WB O14 0.85 1.94 2.783(5) 176.1 2_665 yes
O6W H6WA O4 0.85 2.18 2.940(5) 148.6 1_465 yes
O6W H6WA O5 0.85 2.48 3.100(6) 131.1 1_465 yes
O6W H6WB O14 0.85 2.06 2.808(6) 146.4 2_565 yes
O7W H7WA N4 0.85 2.13 2.795(6) 135.2 1_556 yes
O7W H7WB O2W 0.85 2.38 2.802(6) 111.3 2_656 yes
O7W H7WB O3W 0.85 2.66 3.500(6) 171.2 2_656 yes
O8W H8WA O14 0.85 2.56 3.192(16) 132.7 1_556 yes
C3 H3A O10 0.93 2.53 3.422(6) 161.8 2_656 yes
C7 H7A O14 0.97 2.36 3.312(7) 167.0 1_556 yes
C11 H11A O3 0.93 2.39 3.245(6) 152.4 2_665 yes
C12 H12A O7 0.97 2.62 3.294(6) 126.8 2_656 yes
C12 H12B O12 0.97 2.65 3.614(7) 173.7 2_565 yes
C15 H15B O2 0.97 2.60 3.384(7) 138.1 2_665 yes
